data_1525920
loop_
_publ_author_name
'Dong, Y.'
'Yun, H.'
'Lee, K.'
'Hur, N.H.'

_publ_section_title
;
 Synthesis, structure and magnetic properties of one-dimensional
 thiophosphates, A2 Ni P2 S6 (A= Rb, Cs)
;
_journal_name_full 'Journal of the Korean Chemical Society'
_journal_page_first 242
_journal_page_last 246
_journal_volume 45
_journal_year 2001
_chemical_formula_sum 'Cs2 Ni P2 S6'
_chemical_name_systematic 'Cs2 Ni (P2 S6)'
_space_group_IT_number 14
_symmetry_space_group_name_Hall '-P 2yn'
_symmetry_space_group_name_H-M 'P 1 21/n 1'
_cell_angle_alpha 90
_cell_angle_beta 93.6
_cell_angle_gamma 90
_cell_formula_units_Z 2
_cell_length_a 5.957
_cell_length_b 12.696
_cell_length_c 7.679
_cell_volume 579.617
_citation_journal_id_ASTM JKCSEZ
_cod_data_source_file Dong_JKCSEZ_2001_1386.cif
_cod_data_source_block Cs2Ni1P2S6
_cod_original_cell_volume 579.6173
_cod_original_sg_symbol_Hall '-P 2ybc (x-z,y,z)'
_cod_original_formula_sum 'Cs2 Ni1 P2 S6'
_cod_database_code 1525920

loop_
_symmetry_equiv_pos_as_xyz
x,y,z
-x+1/2,y+1/2,-z+1/2
-x,-y,-z
x-1/2,-y-1/2,z-1/2

loop_
_atom_site_label
_atom_site_type_symbol
_atom_site_fract_x
_atom_site_fract_y
_atom_site_fract_z
_atom_site_occupancy
_atom_site_U_iso_or_equiv
S1 S-2 0.2495 -0.0769 0.7607 1 0.0
Ni1 Ni+2 0 0 0 1 0.0
Cs1 Cs+1 0.2351 0.1718 0.5297 1 0.0
P1 P+4 0.4546 0.0386 0.1216 1 0.0
S3 S-2 0.2464 0.1569 0.0375 1 0.0
S2 S-2 0.2606 -0.0686 0.235 1 0.0
